data_7232939
loop_
_publ_author_name
'Barton, Benita'
'de Jager, Lize'
'Hosten, Eric C.'

_publ_section_title
;
 Comparing the host behaviour of
 N,N&#x2032;-bis(9-phenyl-9-thioxanthenyl)ethylenediamine and
 N,N&#x2032;-bis(9-phenyl-9-xanthenyl)ethylenediamine in the presence of
 various alkylated aromatic and aniline guests: crystal engineering
 considerations
;
_journal_issue 29
_journal_name_full CrystEngComm
_journal_page_first 4387
_journal_paper_doi 10.1039/C9CE00823C
_journal_volume 21
_journal_year 2019
_chemical_formula_moiety 'C40 H32 N2 S2, C7 H8'
_chemical_formula_sum 'C47 H40 N2 S2'
_chemical_formula_weight 696.93
_chemical_melting_point 451.15
_chemical_name_common 'N,N-bis(9-phenyl-9-thioxanthenyl)ethylenediamine: toluene (1:1)'
_space_group_crystal_system monoclinic
_space_group_IT_number 14
_space_group_name_Hall '-P 2yn'
_space_group_name_H-M_alt 'P 1 21/n 1'
_symmetry_space_group_name_Hall '-P 2yn'
_symmetry_space_group_name_H-M 'P 1 21/n 1'
_atom_sites_solution_hydrogens mixed
_atom_sites_solution_primary dual
_audit_creation_method SHELXL-2018/3
_audit_update_record
;
2019-03-27 deposited with the CCDC.    2019-06-24 downloaded from the CCDC.
;
_cell_angle_alpha 90
_cell_angle_beta 91.115(2)
_cell_angle_gamma 90
_cell_formula_units_Z 4
_cell_length_a 10.4791(5)
_cell_length_b 13.3723(7)
_cell_length_c 25.4654(13)
_cell_measurement_reflns_used 9769
_cell_measurement_temperature 200(2)
_cell_measurement_theta_max 28.29
_cell_measurement_theta_min 2.47
_cell_volume 3567.8(3)
_computing_cell_refinement 'APEX2 v2011.4-1 (Bruker AXS)'
_computing_data_collection 'Bruker Instrument Service v2011.4.0.0'
_computing_data_reduction 'SAINT V7.68A (Bruker AXS, 2009)'
_computing_molecular_graphics 'Ortep-3 for Windows (Farrugia, 2012)'
_computing_publication_material 'PLATON (Spek, 2009) and MERCURY (Macrae, 2008)'
_computing_structure_refinement 'SHELXL-2018/3 (Sheldrick, 2015) and ShelXle (H\"ubschle, 2011)'
_computing_structure_solution 'SHELXT-2018/2 (Sheldrick, 2015)'
_diffrn_ambient_temperature 200(2)
_diffrn_detector_area_resol_mean 8.3333
_diffrn_measured_fraction_theta_full 1.000
_diffrn_measured_fraction_theta_max 0.999
_diffrn_measurement_device_type 'Bruker APEX-II CCD'
_diffrn_measurement_method '\f and \w scans'
_diffrn_radiation_monochromator graphite
_diffrn_radiation_source 'sealed tube'
_diffrn_radiation_type MoK\a
_diffrn_radiation_wavelength 0.71073
_diffrn_reflns_av_R_equivalents 0.0307
_diffrn_reflns_av_unetI/netI 0.0203
_diffrn_reflns_Laue_measured_fraction_full 1.000
_diffrn_reflns_Laue_measured_fraction_max 0.999
_diffrn_reflns_limit_h_max 13
_diffrn_reflns_limit_h_min -13
_diffrn_reflns_limit_k_max 17
_diffrn_reflns_limit_k_min -17
_diffrn_reflns_limit_l_max 33
_diffrn_reflns_limit_l_min -34
_diffrn_reflns_number 76887
_diffrn_reflns_point_group_measured_fraction_full 1.000
_diffrn_reflns_point_group_measured_fraction_max 0.999
_diffrn_reflns_theta_full 25.242
_diffrn_reflns_theta_max 28.355
_diffrn_reflns_theta_min 1.720
_exptl_absorpt_coefficient_mu 0.187
_exptl_absorpt_correction_T_max 1.0000
_exptl_absorpt_correction_T_min 0.9390
_exptl_absorpt_correction_type numerical
_exptl_absorpt_process_details 'SADABS V2008/1 (Bruker AXS)'
_exptl_crystal_colour colourless
_exptl_crystal_density_diffrn 1.297
_exptl_crystal_density_method 'not measured'
_exptl_crystal_description block
_exptl_crystal_F_000 1472
_exptl_crystal_size_max 0.314
_exptl_crystal_size_mid 0.289
_exptl_crystal_size_min 0.240
_refine_diff_density_max 0.321
_refine_diff_density_min -0.234
_refine_diff_density_rms 0.042
_refine_ls_extinction_method none
_refine_ls_goodness_of_fit_ref 1.031
_refine_ls_hydrogen_treatment mixed
_refine_ls_matrix_type full
_refine_ls_number_parameters 469
_refine_ls_number_reflns 8904
_refine_ls_number_restraints 0
_refine_ls_restrained_S_all 1.031
_refine_ls_R_factor_all 0.0543
_refine_ls_R_factor_gt 0.0379
_refine_ls_shift/su_max 0.002
_refine_ls_shift/su_mean 0.000
_refine_ls_structure_factor_coef Fsqd
_refine_ls_weighting_details 'w=1/[\s^2^(Fo^2^)+(0.0424P)^2^+1.5827P] where P=(Fo^2^+2Fc^2^)/3'
_refine_ls_weighting_scheme calc
_refine_ls_wR_factor_gt 0.0905
_refine_ls_wR_factor_ref 0.1003
_reflns_Friedel_coverage 0.000
_reflns_number_gt 7079
_reflns_number_total 8904
_reflns_threshold_expression 'I > 2\s(I)'
_cod_data_source_file c9ce00823c2.cif
_cod_data_source_block ha073
_cod_depositor_comments 'Adding full bibliography for 7232939--7232944.cif.'
_cod_database_code 7232939
_shelx_shelxl_version_number 2018/3
_shelx_space_group_comment
;
The symmetry employed for this shelxl refinement is uniquely defined
by the following loop, which should always be used as a source of
symmetry information in preference to the above space-group names.
They are only intended as comments.
;
_shelx_estimated_absorpt_t_min 0.944
_shelx_estimated_absorpt_t_max 0.956

loop_
_space_group_symop_operation_xyz
'x, y, z'
'-x+1/2, y+1/2, -z+1/2'
'-x, -y, -z'
'x-1/2, -y-1/2, z-1/2'

loop_
_atom_site_label
_atom_site_type_symbol
_atom_site_fract_x
_atom_site_fract_y
_atom_site_fract_z
_atom_site_U_iso_or_equiv
_atom_site_adp_type
_atom_site_occupancy
_atom_site_site_symmetry_order
_atom_site_calc_flag
_atom_site_refinement_flags_posn
_atom_site_refinement_flags_adp
S1 S 0.60525(4) 0.24403(3) 0.50690(2) 0.03633(10) Uani 1 1 d . .
S2 S 0.81239(4) 0.91175(3) 0.26061(2) 0.03345(9) Uani 1 1 d . .
N1 N 0.78833(11) 0.52584(8) 0.44081(4) 0.0216(2) Uani 1 1 d . .
N2 N 0.65529(11) 0.70455(8) 0.38658(4) 0.0219(2) Uani 1 1 d . .
C1 C 0.75196(12) 0.42526(9) 0.45816(5) 0.0214(2) Uani 1 1 d . .
C2 C 0.72855(13) 0.61292(9) 0.46501(5) 0.0244(3) Uani 1 1 d . .
H2A H 0.767462 0.624733 0.500197 0.029 Uiso 1 1 calc R U
H2B H 0.636335 0.600053 0.469388 0.029 Uiso 1 1 calc R U
C3 C 0.74639(13) 0.70519(9) 0.43074(5) 0.0245(3) Uani 1 1 d . .
H3A H 0.733840 0.766218 0.452036 0.029 Uiso 1 1 calc R U
H3B H 0.834447 0.706306 0.417363 0.029 Uiso 1 1 calc R U
C4 C 0.67690(12) 0.77017(9) 0.34126(5) 0.0209(2) Uani 1 1 d . .
C11 C 0.61648(12) 0.40248(9) 0.43729(5) 0.0236(3) Uani 1 1 d . .
C12 C 0.54761(13) 0.32021(10) 0.45542(6) 0.0279(3) Uani 1 1 d . .
C13 C 0.43052(14) 0.29424(12) 0.43256(6) 0.0356(3) Uani 1 1 d . .
H13 H 0.385813 0.237488 0.445049 0.043 Uiso 1 1 calc R U
C14 C 0.37891(15) 0.35010(13) 0.39199(7) 0.0391(4) Uani 1 1 d . .
H14 H 0.299559 0.331496 0.376181 0.047 Uiso 1 1 calc R U
C15 C 0.44345(14) 0.43346(12) 0.37445(6) 0.0359(3) Uani 1 1 d . .
H15 H 0.407478 0.473303 0.347054 0.043 Uiso 1 1 calc R U
C16 C 0.56067(13) 0.45891(11) 0.39683(6) 0.0285(3) Uani 1 1 d . .
H16 H 0.604148 0.516241 0.384316 0.034 Uiso 1 1 calc R U
C21 C 0.76368(13) 0.40869(10) 0.51769(5) 0.0241(3) Uani 1 1 d . .
C22 C 0.70356(14) 0.32818(10) 0.54204(6) 0.0293(3) Uani 1 1 d . .
C23 C 0.72719(16) 0.30680(13) 0.59510(6) 0.0394(4) Uani 1 1 d . .
H23 H 0.685211 0.252127 0.611170 0.047 Uiso 1 1 calc R U
C24 C 0.81104(16) 0.36473(15) 0.62408(6) 0.0442(4) Uani 1 1 d . .
H24 H 0.827721 0.349528 0.659998 0.053 Uiso 1 1 calc R U
C25 C 0.87108(15) 0.44508(13) 0.60095(6) 0.0375(3) Uani 1 1 d . .
H25 H 0.928571 0.485464 0.620962 0.045 Uiso 1 1 calc R U
C26 C 0.84697(14) 0.46647(11) 0.54837(5) 0.0290(3) Uani 1 1 d . .
H26 H 0.888373 0.522008 0.532859 0.035 Uiso 1 1 calc R U
C31 C 0.84576(12) 0.35400(9) 0.43024(5) 0.0231(3) Uani 1 1 d . .
C32 C 0.93452(14) 0.29597(11) 0.45746(6) 0.0322(3) Uani 1 1 d . .
H32 H 0.936542 0.296740 0.494766 0.039 Uiso 1 1 calc R U
C33 C 1.02075(15) 0.23656(12) 0.43060(7) 0.0397(4) Uani 1 1 d . .
H33 H 1.080737 0.196820 0.449707 0.048 Uiso 1 1 calc R U
C34 C 1.01964(15) 0.23504(11) 0.37671(7) 0.0369(3) Uani 1 1 d . .
H34 H 1.078776 0.194591 0.358511 0.044 Uiso 1 1 calc R U
C35 C 0.93174(15) 0.29287(11) 0.34902(6) 0.0332(3) Uani 1 1 d . .
H35 H 0.930573 0.292207 0.311711 0.040 Uiso 1 1 calc R U
C36 C 0.84535(13) 0.35178(10) 0.37572(5) 0.0275(3) Uani 1 1 d . .
H36 H 0.785188 0.391093 0.356454 0.033 Uiso 1 1 calc R U
C41 C 0.79052(12) 0.72882(9) 0.31049(5) 0.0221(3) Uani 1 1 d . .
C42 C 0.85020(13) 0.78566(10) 0.27202(5) 0.0255(3) Uani 1 1 d . .
C43 C 0.94088(14) 0.74319(12) 0.23956(6) 0.0339(3) Uani 1 1 d . .
H43 H 0.979753 0.782715 0.213314 0.041 Uiso 1 1 calc R U
C44 C 0.97450(14) 0.64402(12) 0.24533(6) 0.0353(3) Uani 1 1 d . .
H44 H 1.034850 0.614841 0.222565 0.042 Uiso 1 1 calc R U
C45 C 0.92023(14) 0.58738(11) 0.28423(6) 0.0307(3) Uani 1 1 d . .
H45 H 0.944912 0.519554 0.288918 0.037 Uiso 1 1 calc R U
C46 C 0.82956(13) 0.62937(10) 0.31657(5) 0.0254(3) Uani 1 1 d . .
H46 H 0.793243 0.589742 0.343394 0.031 Uiso 1 1 calc R U
C51 C 0.69661(12) 0.88063(9) 0.35593(5) 0.0220(2) Uani 1 1 d . .
C52 C 0.75726(13) 0.94783(10) 0.32254(5) 0.0255(3) Uani 1 1 d . .
C53 C 0.77133(15) 1.04850(10) 0.33587(6) 0.0331(3) Uani 1 1 d . .
H53 H 0.814420 1.092617 0.312965 0.040 Uiso 1 1 calc R U
C54 C 0.72289(15) 1.08405(10) 0.38218(6) 0.0350(3) Uani 1 1 d . .
H54 H 0.733020 1.152450 0.391441 0.042 Uiso 1 1 calc R U
C55 C 0.65947(14) 1.01955(10) 0.41506(6) 0.0301(3) Uani 1 1 d . .
H55 H 0.624783 1.043842 0.446801 0.036 Uiso 1 1 calc R U
C56 C 0.64628(13) 0.91914(10) 0.40181(5) 0.0257(3) Uani 1 1 d . .
H56 H 0.601792 0.875810 0.424673 0.031 Uiso 1 1 calc R U
C61 C 0.55552(12) 0.75851(10) 0.30631(5) 0.0227(3) Uani 1 1 d . .
C62 C 0.52370(14) 0.66326(11) 0.28788(6) 0.0300(3) Uani 1 1 d . .
H62 H 0.578856 0.608527 0.295444 0.036 Uiso 1 1 calc R U
C63 C 0.41266(15) 0.64765(12) 0.25869(6) 0.0374(3) Uani 1 1 d . .
H63 H 0.392021 0.582342 0.246547 0.045 Uiso 1 1 calc R U
C64 C 0.33167(14) 0.72651(14) 0.24710(6) 0.0387(4) Uani 1 1 d . .
H64 H 0.255436 0.715796 0.227088 0.046 Uiso 1 1 calc R U
C65 C 0.36277(15) 0.82074(13) 0.26489(7) 0.0408(4) Uani 1 1 d . .
H65 H 0.307694 0.875321 0.256921 0.049 Uiso 1 1 calc R U
C66 C 0.47408(14) 0.83703(11) 0.29446(6) 0.0320(3) Uani 1 1 d . .
H66 H 0.494150 0.902481 0.306552 0.038 Uiso 1 1 calc R U
C71 C 0.38213(16) 0.44324(13) 0.08741(8) 0.0454(4) Uani 1 1 d . .
C72 C 0.35450(17) 0.46364(14) 0.13915(8) 0.0469(4) Uani 1 1 d . .
H72 H 0.410537 0.441113 0.166438 0.056 Uiso 1 1 calc R U
C73 C 0.24514(16) 0.51695(13) 0.15155(7) 0.0434(4) Uani 1 1 d . .
H73 H 0.227147 0.530807 0.187237 0.052 Uiso 1 1 calc R U
C74 C 0.16355(17) 0.54948(13) 0.11278(7) 0.0453(4) Uani 1 1 d . .
H74 H 0.089293 0.586345 0.121326 0.054 Uiso 1 1 calc R U
C75 C 0.18975(19) 0.52841(16) 0.06111(8) 0.0544(5) Uani 1 1 d . .
H75 H 0.132710 0.550063 0.033975 0.065 Uiso 1 1 calc R U
C76 C 0.29779(18) 0.47633(14) 0.04871(8) 0.0480(4) Uani 1 1 d . .
H76 H 0.315032 0.462738 0.012928 0.058 Uiso 1 1 calc R U
C77 C 0.4989(2) 0.3856(2) 0.07420(11) 0.0756(7) Uani 1 1 d . .
H77A H 0.574867 0.424875 0.083766 0.113 Uiso 1 1 calc R U
H77B H 0.498648 0.371615 0.036425 0.113 Uiso 1 1 calc R U
H77C H 0.500122 0.322464 0.093732 0.113 Uiso 1 1 calc R U
H1 H 0.8711(16) 0.5326(12) 0.4414(6) 0.031(4) Uiso 1 1 d . .
H2 H 0.5768(16) 0.7119(12) 0.3978(6) 0.031(4) Uiso 1 1 d . .

loop_
_atom_site_aniso_label
_atom_site_aniso_U_11
_atom_site_aniso_U_22
_atom_site_aniso_U_33
_atom_site_aniso_U_23
_atom_site_aniso_U_13
_atom_site_aniso_U_12
S1 0.0470(2) 0.02260(17) 0.0398(2) 0.00708(14) 0.01077(17) -0.00435(15)
S2 0.0489(2) 0.02437(17) 0.02741(18) 0.00616(13) 0.00902(15) -0.00177(15)
N1 0.0242(5) 0.0173(5) 0.0234(6) 0.0019(4) 0.0057(4) 0.0008(4)
N2 0.0252(5) 0.0184(5) 0.0222(5) 0.0027(4) 0.0032(4) -0.0012(4)
C1 0.0252(6) 0.0176(6) 0.0215(6) 0.0024(4) 0.0053(5) 0.0022(5)
C2 0.0331(7) 0.0193(6) 0.0211(6) 0.0003(5) 0.0049(5) 0.0033(5)
C3 0.0322(7) 0.0178(6) 0.0235(6) 0.0000(5) -0.0006(5) -0.0005(5)
C4 0.0251(6) 0.0175(5) 0.0203(6) 0.0013(4) 0.0021(5) -0.0007(5)
C11 0.0259(6) 0.0207(6) 0.0246(6) -0.0021(5) 0.0073(5) 0.0007(5)
C12 0.0324(7) 0.0225(6) 0.0293(7) -0.0027(5) 0.0113(6) -0.0006(5)
C13 0.0357(8) 0.0314(8) 0.0402(9) -0.0088(6) 0.0129(6) -0.0098(6)
C14 0.0287(7) 0.0470(9) 0.0417(9) -0.0118(7) 0.0024(6) -0.0063(7)
C15 0.0307(7) 0.0410(9) 0.0361(8) -0.0024(6) -0.0007(6) 0.0015(6)
C16 0.0284(7) 0.0270(7) 0.0300(7) 0.0010(5) 0.0027(5) 0.0007(5)
C21 0.0275(6) 0.0227(6) 0.0223(6) 0.0035(5) 0.0069(5) 0.0061(5)
C22 0.0321(7) 0.0267(7) 0.0295(7) 0.0060(5) 0.0103(6) 0.0053(5)
C23 0.0415(8) 0.0443(9) 0.0328(8) 0.0169(7) 0.0122(7) 0.0058(7)
C24 0.0434(9) 0.0641(12) 0.0253(8) 0.0135(7) 0.0037(7) 0.0080(8)
C25 0.0378(8) 0.0474(9) 0.0273(8) 0.0019(6) -0.0009(6) 0.0064(7)
C26 0.0310(7) 0.0297(7) 0.0263(7) 0.0028(5) 0.0029(5) 0.0052(6)
C31 0.0252(6) 0.0172(6) 0.0270(7) 0.0015(5) 0.0077(5) -0.0004(5)
C32 0.0363(7) 0.0311(7) 0.0293(7) 0.0033(6) 0.0059(6) 0.0093(6)
C33 0.0378(8) 0.0364(8) 0.0451(9) 0.0023(7) 0.0063(7) 0.0165(7)
C34 0.0382(8) 0.0303(7) 0.0429(9) -0.0056(6) 0.0157(7) 0.0071(6)
C35 0.0410(8) 0.0295(7) 0.0295(8) -0.0051(6) 0.0118(6) 0.0002(6)
C36 0.0334(7) 0.0228(6) 0.0266(7) 0.0009(5) 0.0061(5) 0.0020(5)
C41 0.0236(6) 0.0208(6) 0.0220(6) -0.0013(5) 0.0009(5) -0.0011(5)
C42 0.0281(6) 0.0243(6) 0.0242(7) 0.0004(5) 0.0007(5) -0.0028(5)
C43 0.0352(8) 0.0365(8) 0.0304(8) -0.0005(6) 0.0106(6) -0.0042(6)
C44 0.0312(7) 0.0402(8) 0.0350(8) -0.0087(6) 0.0088(6) 0.0023(6)
C45 0.0305(7) 0.0281(7) 0.0335(8) -0.0057(6) -0.0007(6) 0.0052(6)
C46 0.0284(6) 0.0219(6) 0.0260(7) -0.0012(5) 0.0013(5) 0.0005(5)
C51 0.0238(6) 0.0177(6) 0.0244(6) 0.0013(5) -0.0024(5) 0.0000(5)
C52 0.0295(7) 0.0206(6) 0.0263(7) 0.0021(5) -0.0011(5) -0.0014(5)
C53 0.0406(8) 0.0216(7) 0.0370(8) 0.0042(6) 0.0003(6) -0.0066(6)
C54 0.0448(9) 0.0182(6) 0.0417(9) -0.0042(6) -0.0031(7) -0.0026(6)
C55 0.0365(7) 0.0238(7) 0.0299(7) -0.0053(5) -0.0013(6) 0.0033(6)
C56 0.0296(7) 0.0208(6) 0.0267(7) 0.0009(5) 0.0008(5) 0.0019(5)
C61 0.0234(6) 0.0245(6) 0.0203(6) 0.0011(5) 0.0030(5) -0.0014(5)
C62 0.0342(7) 0.0255(7) 0.0301(7) 0.0010(5) -0.0026(6) -0.0037(6)
C63 0.0412(8) 0.0361(8) 0.0349(8) -0.0020(6) -0.0038(6) -0.0128(7)
C64 0.0261(7) 0.0553(10) 0.0347(8) -0.0021(7) -0.0024(6) -0.0066(7)
C65 0.0300(8) 0.0481(10) 0.0441(9) -0.0046(7) -0.0050(7) 0.0102(7)
C66 0.0301(7) 0.0296(7) 0.0363(8) -0.0047(6) -0.0017(6) 0.0046(6)
C71 0.0342(8) 0.0385(9) 0.0633(12) -0.0161(8) -0.0045(8) -0.0016(7)
C72 0.0422(9) 0.0484(10) 0.0495(10) -0.0037(8) -0.0118(8) 0.0013(8)
C73 0.0415(9) 0.0459(10) 0.0427(10) -0.0053(7) 0.0014(7) -0.0068(7)
C74 0.0403(9) 0.0413(9) 0.0544(11) -0.0064(8) 0.0009(8) 0.0034(7)
C75 0.0558(11) 0.0579(12) 0.0490(11) -0.0049(9) -0.0106(9) 0.0149(9)
C76 0.0486(10) 0.0519(11) 0.0434(10) -0.0071(8) -0.0024(8) 0.0012(8)
C77 0.0434(11) 0.0840(17) 0.0991(19) -0.0415(15) -0.0089(11) 0.0173(11)

loop_
_atom_type_symbol
_atom_type_description
_atom_type_scat_dispersion_real
_atom_type_scat_dispersion_imag
_atom_type_scat_source
C C 0.0033 0.0016 'International Tables Vol C Tables 4.2.6.8 and 6.1.1.4'
H H 0.0000 0.0000 'International Tables Vol C Tables 4.2.6.8 and 6.1.1.4'
N N 0.0061 0.0033 'International Tables Vol C Tables 4.2.6.8 and 6.1.1.4'
S S 0.1246 0.1234 'International Tables Vol C Tables 4.2.6.8 and 6.1.1.4'

loop_
_geom_angle_atom_site_label_1
_geom_angle_atom_site_label_2
_geom_angle_atom_site_label_3
_geom_angle
C12 S1 C22 101.42(7)
C42 S2 C52 101.08(6)
C2 N1 C1 119.10(10)
C2 N1 H1 110.1(11)
C1 N1 H1 110.7(11)
C3 N2 C4 119.49(10)
C3 N2 H2 110.4(11)
C4 N2 H2 110.3(11)
N1 C1 C21 114.41(11)
N1 C1 C11 108.72(10)
C21 C1 C11 111.63(10)
N1 C1 C31 104.73(10)
C21 C1 C31 108.95(10)
C11 C1 C31 108.00(10)
N1 C2 C3 110.16(10)
N1 C2 H2A 109.6
C3 C2 H2A 109.6
N1 C2 H2B 109.6
C3 C2 H2B 109.6
H2A C2 H2B 108.1
N2 C3 C2 110.50(11)
N2 C3 H3A 109.6
C2 C3 H3A 109.6
N2 C3 H3B 109.6
C2 C3 H3B 109.6
H3A C3 H3B 108.1
N2 C4 C51 113.88(10)
N2 C4 C41 108.50(10)
C51 C4 C41 111.54(10)
N2 C4 C61 104.71(10)
C51 C4 C61 110.00(10)
C41 C4 C61 107.84(10)
C16 C11 C12 117.21(13)
C16 C11 C1 121.26(11)
C12 C11 C1 121.38(12)
C13 C12 C11 120.95(14)
C13 C12 S1 117.05(11)
C11 C12 S1 122.00(11)
C14 C13 C12 120.58(14)
C14 C13 H13 119.7
C12 C13 H13 119.7
C13 C14 C15 119.50(14)
C13 C14 H14 120.3
C15 C14 H14 120.3
C14 C15 C16 120.01(15)
C14 C15 H15 120.0
C16 C15 H15 120.0
C15 C16 C11 121.71(14)
C15 C16 H16 119.1
C11 C16 H16 119.1
C26 C21 C22 117.43(13)
C26 C21 C1 120.72(12)
C22 C21 C1 121.41(12)
C23 C22 C21 120.87(15)
C23 C22 S1 116.86(11)
C21 C22 S1 122.10(11)
C24 C23 C22 120.17(15)
C24 C23 H23 119.9
C22 C23 H23 119.9
C23 C24 C25 120.03(15)
C23 C24 H24 120.0
C25 C24 H24 120.0
C24 C25 C26 119.70(16)
C24 C25 H25 120.1
C26 C25 H25 120.1
C25 C26 C21 121.80(14)
C25 C26 H26 119.1
C21 C26 H26 119.1
C32 C31 C36 118.47(12)
C32 C31 C1 122.65(12)
C36 C31 C1 118.79(11)
C31 C32 C33 120.61(14)
C31 C32 H32 119.7
C33 C32 H32 119.7
C34 C33 C32 120.44(14)
C34 C33 H33 119.8
C32 C33 H33 119.8
C33 C34 C35 119.56(13)
C33 C34 H34 120.2
C35 C34 H34 120.2
C34 C35 C36 120.08(14)
C34 C35 H35 120.0
C36 C35 H35 120.0
C35 C36 C31 120.83(13)
C35 C36 H36 119.6
C31 C36 H36 119.6
C42 C41 C46 117.43(12)
C42 C41 C4 121.48(11)
C46 C41 C4 120.80(11)
C43 C42 C41 120.95(13)
C43 C42 S2 116.61(11)
C41 C42 S2 122.41(10)
C44 C43 C42 120.31(14)
C44 C43 H43 119.8
C42 C43 H43 119.8
C45 C44 C43 119.78(13)
C45 C44 H44 120.1
C43 C44 H44 120.1
C44 C45 C46 120.05(13)
C44 C45 H45 120.0
C46 C45 H45 120.0
C45 C46 C41 121.40(13)
C45 C46 H46 119.3
C41 C46 H46 119.3
C56 C51 C52 117.22(12)
C56 C51 C4 120.59(11)
C52 C51 C4 122.04(12)
C53 C52 C51 121.27(13)
C53 C52 S2 116.62(11)
C51 C52 S2 122.03(10)
C54 C53 C52 120.15(13)
C54 C53 H53 119.9
C52 C53 H53 119.9
C53 C54 C55 119.54(13)
C53 C54 H54 120.2
C55 C54 H54 120.2
C54 C55 C56 120.17(14)
C54 C55 H55 119.9
C56 C55 H55 119.9
C51 C56 C55 121.60(13)
C51 C56 H56 119.2
C55 C56 H56 119.2
C66 C61 C62 118.50(13)
C66 C61 C4 123.13(12)
C62 C61 C4 118.30(12)
C63 C62 C61 120.73(14)
C63 C62 H62 119.6
C61 C62 H62 119.6
C64 C63 C62 120.40(15)
C64 C63 H63 119.8
C62 C63 H63 119.8
C65 C64 C63 119.20(14)
C65 C64 H64 120.4
C63 C64 H64 120.4
C64 C65 C66 120.77(15)
C64 C65 H65 119.6
C66 C65 H65 119.6
C61 C66 C65 120.40(14)
C61 C66 H66 119.8
C65 C66 H66 119.8
C72 C71 C76 118.25(16)
C72 C71 C77 120.36(19)
C76 C71 C77 121.38(19)
C71 C72 C73 120.42(17)
C71 C72 H72 119.8
C73 C72 H72 119.8
C74 C73 C72 120.43(17)
C74 C73 H73 119.8
C72 C73 H73 119.8
C73 C74 C75 119.46(17)
C73 C74 H74 120.3
C75 C74 H74 120.3
C76 C75 C74 120.28(18)
C76 C75 H75 119.9
C74 C75 H75 119.9
C75 C76 C71 121.15(18)
C75 C76 H76 119.4
C71 C76 H76 119.4
C71 C77 H77A 109.5
C71 C77 H77B 109.5
H77A C77 H77B 109.5
C71 C77 H77C 109.5
H77A C77 H77C 109.5
H77B C77 H77C 109.5

loop_
_geom_bond_atom_site_label_1
_geom_bond_atom_site_label_2
_geom_bond_distance
S1 C12 1.7579(15)
S1 C22 1.7586(16)
S2 C42 1.7551(14)
S2 C52 1.7575(14)
N1 C2 1.4638(16)
N1 C1 1.4683(15)
N1 H1 0.872(17)
N2 C3 1.4609(17)
N2 C4 1.4710(16)
N2 H2 0.882(17)
C1 C21 1.5344(18)
C1 C11 1.5367(18)
C1 C31 1.5515(17)
C2 C3 1.5248(17)
C2 H2A 0.9900
C2 H2B 0.9900
C3 H3A 0.9900
C3 H3B 0.9900
C4 C51 1.5366(17)
C4 C41 1.5406(17)
C4 C61 1.5459(18)
C11 C16 1.3963(19)
C11 C12 1.3990(18)
C12 C13 1.392(2)
C13 C14 1.377(2)
C13 H13 0.9500
C14 C15 1.383(2)
C14 H14 0.9500
C15 C16 1.386(2)
C15 H15 0.9500
C16 H16 0.9500
C21 C26 1.394(2)
C21 C22 1.3985(18)
C22 C23 1.398(2)
C23 C24 1.375(3)
C23 H23 0.9500
C24 C25 1.383(2)
C24 H24 0.9500
C25 C26 1.387(2)
C25 H25 0.9500
C26 H26 0.9500
C31 C32 1.3866(19)
C31 C36 1.3887(19)
C32 C33 1.393(2)
C32 H32 0.9500
C33 C34 1.372(2)
C33 H33 0.9500
C34 C35 1.385(2)
C34 H34 0.9500
C35 C36 1.3880(19)
C35 H35 0.9500
C36 H36 0.9500
C41 C42 1.3972(18)
C41 C46 1.3991(18)
C42 C43 1.393(2)
C43 C44 1.379(2)
C43 H43 0.9500
C44 C45 1.379(2)
C44 H44 0.9500
C45 C46 1.3879(19)
C45 H45 0.9500
C46 H46 0.9500
C51 C56 1.3903(19)
C51 C52 1.3982(18)
C52 C53 1.3955(19)
C53 C54 1.378(2)
C53 H53 0.9500
C54 C55 1.381(2)
C54 H54 0.9500
C55 C56 1.3906(18)
C55 H55 0.9500
C56 H56 0.9500
C61 C66 1.3827(19)
C61 C62 1.3957(19)
C62 C63 1.384(2)
C62 H62 0.9500
C63 C64 1.382(2)
C63 H63 0.9500
C64 C65 1.376(2)
C64 H64 0.9500
C65 C66 1.393(2)
C65 H65 0.9500
C66 H66 0.9500
C71 C72 1.382(3)
C71 C76 1.383(3)
C71 C77 1.490(3)
C72 C73 1.391(3)
C72 H72 0.9500
C73 C74 1.365(3)
C73 H73 0.9500
C74 C75 1.378(3)
C74 H74 0.9500
C75 C76 1.371(3)
C75 H75 0.9500
C76 H76 0.9500
C77 H77A 0.9800
C77 H77B 0.9800
C77 H77C 0.9800

loop_
_geom_hbond_atom_site_label_D
_geom_hbond_atom_site_label_H
_geom_hbond_atom_site_label_A
_geom_hbond_distance_DH
_geom_hbond_distance_HA
_geom_hbond_distance_DA
_geom_hbond_angle_DHA
_geom_hbond_publ_flag
C16 H16 N1 0.95 2.39 2.7645(18) 103 yes
C16 H16 N2 0.95 2.57 3.4424(18) 152 yes
C26 H26 N1 0.95 2.55 2.9059(18) 102 yes
C46 H46 N2 0.95 2.39 2.7662(17) 103 yes
C56 H56 N2 0.95 2.55 2.8975(17) 102 yes

loop_
_geom_torsion_atom_site_label_1
_geom_torsion_atom_site_label_2
_geom_torsion_atom_site_label_3
_geom_torsion_atom_site_label_4
_geom_torsion
C2 N1 C1 C21 -53.33(15)
C2 N1 C1 C11 72.21(14)
C2 N1 C1 C31 -172.55(11)
C1 N1 C2 C3 -162.26(11)
C4 N2 C3 C2 -163.51(11)
N1 C2 C3 N2 78.80(14)
C3 N2 C4 C51 -53.39(15)
C3 N2 C4 C41 71.46(14)
C3 N2 C4 C61 -173.59(11)
N1 C1 C11 C16 16.50(16)
C21 C1 C11 C16 143.65(12)
C31 C1 C11 C16 -96.60(14)
N1 C1 C11 C12 -168.06(11)
C21 C1 C11 C12 -40.92(16)
C31 C1 C11 C12 78.83(14)
C16 C11 C12 C13 2.21(19)
C1 C11 C12 C13 -173.40(12)
C16 C11 C12 S1 -178.88(10)
C1 C11 C12 S1 5.51(18)
C22 S1 C12 C13 -154.11(11)
C22 S1 C12 C11 26.94(13)
C11 C12 C13 C14 -1.0(2)
S1 C12 C13 C14 -179.95(12)
C12 C13 C14 C15 -0.9(2)
C13 C14 C15 C16 1.5(2)
C14 C15 C16 C11 -0.2(2)
C12 C11 C16 C15 -1.6(2)
C1 C11 C16 C15 174.00(13)
N1 C1 C21 C26 -24.27(17)
C11 C1 C21 C26 -148.27(12)
C31 C1 C21 C26 92.55(14)
N1 C1 C21 C22 163.46(12)
C11 C1 C21 C22 39.46(16)
C31 C1 C21 C22 -79.73(15)
C26 C21 C22 C23 -0.3(2)
C1 C21 C22 C23 172.23(13)
C26 C21 C22 S1 -175.37(10)
C1 C21 C22 S1 -2.85(18)
C12 S1 C22 C23 156.40(12)
C12 S1 C22 C21 -28.33(13)
C21 C22 C23 C24 -0.4(2)
S1 C22 C23 C24 174.91(13)
C22 C23 C24 C25 0.8(3)
C23 C24 C25 C26 -0.4(2)
C24 C25 C26 C21 -0.3(2)
C22 C21 C26 C25 0.6(2)
C1 C21 C26 C25 -171.93(13)
N1 C1 C31 C32 115.48(14)
C21 C1 C31 C32 -7.35(17)
C11 C1 C31 C32 -128.78(13)
N1 C1 C31 C36 -61.22(15)
C21 C1 C31 C36 175.95(12)
C11 C1 C31 C36 54.53(15)
C36 C31 C32 C33 -0.3(2)
C1 C31 C32 C33 -177.01(14)
C31 C32 C33 C34 0.4(2)
C32 C33 C34 C35 -0.2(3)
C33 C34 C35 C36 -0.1(2)
C34 C35 C36 C31 0.2(2)
C32 C31 C36 C35 0.0(2)
C1 C31 C36 C35 176.85(12)
N2 C4 C41 C42 -166.62(12)
C51 C4 C41 C42 -40.40(16)
C61 C4 C41 C42 80.49(14)
N2 C4 C41 C46 19.64(16)
C51 C4 C41 C46 145.85(12)
C61 C4 C41 C46 -93.26(14)
C46 C41 C42 C43 2.8(2)
C4 C41 C42 C43 -171.15(13)
C46 C41 C42 S2 -179.17(10)
C4 C41 C42 S2 6.89(18)
C52 S2 C42 C43 -155.52(11)
C52 S2 C42 C41 26.37(13)
C41 C42 C43 C44 -0.8(2)
S2 C42 C43 C44 -178.92(12)
C42 C43 C44 C45 -1.5(2)
C43 C44 C45 C46 1.7(2)
C44 C45 C46 C41 0.4(2)
C42 C41 C46 C45 -2.6(2)
C4 C41 C46 C45 171.36(12)
N2 C4 C51 C56 -25.36(17)
C41 C4 C51 C56 -148.56(12)
C61 C4 C51 C56 91.82(14)
N2 C4 C51 C52 159.17(12)
C41 C4 C51 C52 35.96(16)
C61 C4 C51 C52 -83.65(15)
C56 C51 C52 C53 2.7(2)
C4 C51 C52 C53 178.27(13)
C56 C51 C52 S2 -174.16(10)
C4 C51 C52 S2 1.46(18)
C42 S2 C52 C53 152.47(12)
C42 S2 C52 C51 -30.58(13)
C51 C52 C53 C54 -1.3(2)
S2 C52 C53 C54 175.67(12)
C52 C53 C54 C55 -0.5(2)
C53 C54 C55 C56 0.9(2)
C52 C51 C56 C55 -2.3(2)
C4 C51 C56 C55 -177.95(12)
C54 C55 C56 C51 0.5(2)
N2 C4 C61 C66 118.11(14)
C51 C4 C61 C66 -4.63(17)
C41 C4 C61 C66 -126.47(13)
N2 C4 C61 C62 -58.86(15)
C51 C4 C61 C62 178.39(12)
C41 C4 C61 C62 56.55(15)
C66 C61 C62 C63 -0.4(2)
C4 C61 C62 C63 176.69(13)
C61 C62 C63 C64 0.3(2)
C62 C63 C64 C65 0.0(2)
C63 C64 C65 C66 -0.3(3)
C62 C61 C66 C65 0.2(2)
C4 C61 C66 C65 -176.78(13)
C64 C65 C66 C61 0.2(2)
C76 C71 C72 C73 -0.6(3)
C77 C71 C72 C73 -179.65(19)
C71 C72 C73 C74 0.2(3)
C72 C73 C74 C75 0.5(3)
C73 C74 C75 C76 -0.9(3)
C74 C75 C76 C71 0.5(3)
C72 C71 C76 C75 0.3(3)
C77 C71 C76 C75 179.3(2)
